data_7121430
loop_
_publ_author_name
'Weselski, Marek'
'Ksi\;a\.zek, Maria'
'Rokosz, Dominika'
'Dreczko, Agnieszka'
'Kusz, Joachim'
'Bronisz, Robert'

_publ_section_title
;
 Double spin transition in a two dimensional Fe(ii) coordination network.
;
_journal_issue 31
_journal_name_full 'Chemical communications (Cambridge, England)'
_journal_page_first 3895
_journal_page_last 3898
_journal_paper_doi 10.1039/c8cc01621f
_journal_volume 54
_journal_year 2018
_chemical_formula_moiety
;
C28 H46 Fe N14, 2(Cl O4), 4(C2 H3 N)
;
_chemical_formula_sum 'C36 H58 Cl2 Fe N18 O8'
_chemical_formula_weight 997.75
_space_group_crystal_system triclinic
_space_group_IT_number 2
_space_group_name_Hall '-P 1'
_space_group_name_H-M_alt 'P -1'
_symmetry_space_group_name_Hall '-P 1'
_symmetry_space_group_name_H-M 'P -1'
_atom_sites_solution_hydrogens geom
_audit_creation_method SHELXL-2014/7
_audit_update_record
;
2017-09-11 deposited with the CCDC.
2018-03-22 downloaded from the CCDC.
;
_cell_angle_alpha 64.323(19)
_cell_angle_beta 83.075(16)
_cell_angle_gamma 62.158(19)
_cell_formula_units_Z 1
_cell_length_a 11.799(2)
_cell_length_b 11.225(2)
_cell_length_c 11.573(2)
_cell_measurement_reflns_used 438
_cell_measurement_temperature 180(1)
_cell_measurement_theta_max 19.9590
_cell_measurement_theta_min 3.4970
_cell_volume 1215.0(5)
_computing_cell_refinement 'CrysAlisPro 1.171.38.41q (Rigaku OD, 2015)'
_computing_data_collection 'CrysAlisPro 1.171.38.41q (Rigaku OD, 2015)'
_computing_data_reduction 'CrysAlisPro 1.171.38.41q (Rigaku OD, 2015)'
_computing_structure_refinement 'SHELXL-2014/7 (Sheldrick, 2015)'
_computing_structure_solution 'SHELXS-2013 (Sheldrick, 2015)'
_diffrn_ambient_temperature 180(1)
_diffrn_detector_area_resol_mean 10.4498
_diffrn_measured_fraction_theta_full 0.697
_diffrn_measured_fraction_theta_max 0.697
_diffrn_measurement_device_type
;
SuperNova diffractometer (Agilent Technologies) with Atlas detector
;
_diffrn_measurement_method '\w scans'
_diffrn_radiation_type MoK\a
_diffrn_radiation_wavelength 0.71073
_diffrn_reflns_av_R_equivalents 0.0928
_diffrn_reflns_av_unetI/netI 0.1167
_diffrn_reflns_Laue_measured_fraction_full 0.697
_diffrn_reflns_Laue_measured_fraction_max 0.697
_diffrn_reflns_limit_h_max 13
_diffrn_reflns_limit_h_min -13
_diffrn_reflns_limit_k_max 11
_diffrn_reflns_limit_k_min -11
_diffrn_reflns_limit_l_max 13
_diffrn_reflns_limit_l_min -12
_diffrn_reflns_number 4903
_diffrn_reflns_point_group_measured_fraction_full 0.697
_diffrn_reflns_point_group_measured_fraction_max 0.697
_diffrn_reflns_theta_full 24.459
_diffrn_reflns_theta_max 24.459
_diffrn_reflns_theta_min 3.432
_diffrn_source 'micro-focus sealed X-ray tube'
_exptl_absorpt_coefficient_mu 0.486
_exptl_absorpt_correction_T_max 1.00000
_exptl_absorpt_correction_T_min 0.83400
_exptl_absorpt_correction_type multi-scan
_exptl_absorpt_process_details
;
CrysAlisPro 1.171.38.41q (Rigaku Oxford Diffraction, 2015)
Empirical absorption correction using spherical harmonics,
 implemented in SCALE3 ABSPACK scaling algorithm.
;
_exptl_crystal_density_diffrn 1.364
_exptl_crystal_description polyhedron
_exptl_crystal_F_000 524
_exptl_crystal_size_max 0.07
_exptl_crystal_size_mid 0.06
_exptl_crystal_size_min 0.03
_refine_diff_density_max 0.747
_refine_diff_density_min -0.418
_refine_diff_density_rms 0.087
_refine_ls_extinction_method none
_refine_ls_goodness_of_fit_ref 1.026
_refine_ls_hydrogen_treatment constr
_refine_ls_matrix_type full
_refine_ls_number_parameters 300
_refine_ls_number_reflns 2804
_refine_ls_number_restraints 48
_refine_ls_restrained_S_all 1.028
_refine_ls_R_factor_all 0.1470
_refine_ls_R_factor_gt 0.0810
_refine_ls_shift/su_max 0.000
_refine_ls_shift/su_mean 0.000
_refine_ls_structure_factor_coef Fsqd
_refine_ls_weighting_details 'w=1/[\s^2^(Fo^2^)+(0.1176P)^2^+1.8872P] where P=(Fo^2^+2Fc^2^)/3'
_refine_ls_weighting_scheme calc
_refine_ls_wR_factor_gt 0.1925
_refine_ls_wR_factor_ref 0.2414
_reflns_Friedel_coverage 0.000
_reflns_number_gt 1632
_reflns_number_total 2804
_reflns_threshold_expression 'I > 2\s(I)'
_cod_data_source_file c8cc01621f2.cif
_cod_data_source_block rb16_48_2_26_180k
_cod_depositor_comments 'Adding full bibliography for 7121429--7121435.cif.'
_cod_original_cell_volume 1215.1(5)
_cod_database_code 7121430
_shelx_shelxl_version_number 2014/7
_shelx_space_group_comment
;
The symmetry employed for this shelxl refinement is uniquely defined
by the following loop, which should always be used as a source of
symmetry information in preference to the above space-group names.
They are only intended as comments.
;

loop_
_space_group_symop_operation_xyz
'x, y, z'
'-x, -y, -z'

loop_
_atom_site_label
_atom_site_type_symbol
_atom_site_fract_x
_atom_site_fract_y
_atom_site_fract_z
_atom_site_U_iso_or_equiv
_atom_site_adp_type
_atom_site_occupancy
_atom_site_site_symmetry_order
_atom_site_calc_flag
_atom_site_refinement_flags_posn
_atom_site_refinement_flags_adp
_atom_site_refinement_flags_occupancy
Fe1 Fe 0.5000 0.0000 0.0000 0.0330(6) Uani 1 2 d S . P
N1 N 0.6231(6) -0.4157(7) 0.2925(6) 0.0317(17) Uani 1 1 d . U .
N2 N 0.5737(6) -0.2668(7) 0.2467(7) 0.0362(18) Uani 1 1 d . . .
N3 N 0.5513(6) -0.2144(7) 0.1201(7) 0.0327(17) Uani 1 1 d . . .
C1 C 0.6614(9) -0.5082(10) 0.4327(9) 0.048(2) Uani 1 1 d . . .
H1A H 0.6705 -0.4491 0.4709 0.057 Uiso 1 1 calc R U .
H1B H 0.7466 -0.5956 0.4462 0.057 Uiso 1 1 calc R U .
C2 C 0.5654(8) -0.5627(9) 0.5023(8) 0.040(2) Uani 1 1 d . . .
H2A H 0.5549 -0.6201 0.4629 0.048 Uiso 1 1 calc R U .
H2B H 0.6003 -0.6311 0.5935 0.048 Uiso 1 1 calc R U .
C4 C 0.5865(7) -0.3295(9) 0.0891(8) 0.031(2) Uani 1 1 d . . .
H4 H 0.5801 -0.3211 0.0046 0.037 Uiso 1 1 calc R U .
C5 C 0.6329(7) -0.4597(8) 0.1994(8) 0.033(2) Uani 1 1 d . . .
C6 C 0.6897(9) -0.6183(9) 0.2223(9) 0.046(2) Uani 1 1 d . . .
H6A H 0.6499 -0.6692 0.2939 0.055 Uiso 1 1 calc R U .
H6B H 0.7831 -0.6680 0.2487 0.055 Uiso 1 1 calc R U .
C7 C 0.6699(9) -0.6353(10) 0.1029(9) 0.051(3) Uani 1 1 d . . .
H7A H 0.5786 -0.6043 0.0863 0.077 Uiso 1 1 calc R U .
H7B H 0.7215 -0.7399 0.1178 0.077 Uiso 1 1 calc R U .
H7C H 0.6971 -0.5727 0.0283 0.077 Uiso 1 1 calc R U .
N11 N 0.1338(7) 0.2014(7) 0.0836(7) 0.0382(18) Uani 1 1 d . . .
N12 N 0.2254(6) 0.1738(7) 0.0023(7) 0.0348(18) Uani 1 1 d . . .
N13 N 0.3325(6) 0.0717(7) 0.0745(6) 0.0325(17) Uani 1 1 d . . .
C11 C 0.0005(8) 0.3141(9) 0.0336(9) 0.045(2) Uani 1 1 d . . .
H11A H -0.0575 0.2727 0.0825 0.053 Uiso 1 1 calc R U .
H11B H -0.0128 0.3357 -0.0576 0.053 Uiso 1 1 calc R U .
C12 C -0.0371(8) 0.4592(9) 0.0416(10) 0.048(3) Uani 1 1 d . . .
H12A H -0.0218 0.4376 0.1324 0.057 Uiso 1 1 calc R U .
H12B H -0.1305 0.5252 0.0143 0.057 Uiso 1 1 calc R U .
C14 C 0.3134(8) 0.0303(9) 0.2011(8) 0.037(2) Uani 1 1 d . . .
H14 H 0.3770 -0.0438 0.2720 0.044 Uiso 1 1 calc R U .
C15 C 0.1853(8) 0.1149(9) 0.2081(9) 0.037(2) Uani 1 1 d . . .
C16 C 0.1080(10) 0.1196(11) 0.3224(9) 0.058(3) Uani 1 1 d . . .
H16A H 0.0196 0.1417 0.3007 0.070 Uiso 1 1 calc R U .
H16B H 0.1017 0.2009 0.3406 0.070 Uiso 1 1 calc R U .
C17 C 0.1704(10) -0.0285(11) 0.4428(9) 0.060(3) Uani 1 1 d . . .
H17A H 0.1648 -0.1062 0.4296 0.090 Uiso 1 1 calc R U .
H17B H 0.1253 -0.0175 0.5172 0.090 Uiso 1 1 calc R U .
H17C H 0.2611 -0.0565 0.4585 0.090 Uiso 1 1 calc R U .
N23 N 0.5776(7) 0.0159(7) 0.1276(7) 0.0372(18) Uani 1 1 d . U .
C23 C 0.6149(9) 0.0179(9) 0.2135(9) 0.039(2) Uani 1 1 d . . .
C231 C 0.6612(10) 0.0190(11) 0.3234(9) 0.054(3) Uani 1 1 d . . .
H23A H 0.6065 0.1154 0.3262 0.080 Uiso 1 1 calc R U .
H23B H 0.7502 0.0037 0.3153 0.080 Uiso 1 1 calc R U .
H23C H 0.6583 -0.0611 0.4029 0.080 Uiso 1 1 calc R U .
Cl1 Cl 0.3105(3) 0.3670(3) 0.2957(2) 0.0560(8) Uani 1 1 d . . .
O1 O 0.3248(17) 0.2691(19) 0.4153(11) 0.227(8) Uani 1 1 d . . .
O2 O 0.3486(16) 0.3072(15) 0.2115(12) 0.171(6) Uani 1 1 d . . .
O3 O 0.1888(11) 0.4690(16) 0.2615(19) 0.216(8) Uani 1 1 d . . .
O4 O 0.3880(10) 0.4364(15) 0.2816(11) 0.139(4) Uani 1 1 d . . .
C99 C 0.0612(14) -0.0826(15) 0.1546(13) 0.081(4) Uani 1 1 d . U .
C98 C 0.1907(11) -0.1838(13) 0.1414(12) 0.081(4) Uani 1 1 d . U .
H98A H 0.2516 -0.1507 0.1499 0.122 Uiso 1 1 calc R U .
H98B H 0.1927 -0.1839 0.0565 0.122 Uiso 1 1 calc R U .
H98C H 0.2151 -0.2848 0.2088 0.122 Uiso 1 1 calc R U .
N99 N -0.0417(13) -0.0041(13) 0.1669(12) 0.101(4) Uani 1 1 d . U .
C88 C 0.9006(11) -0.3330(13) 0.3301(11) 0.070(3) Uani 1 1 d . U .
H88A H 0.8182 -0.3250 0.3633 0.106 Uiso 1 1 calc R U .
H88B H 0.9539 -0.4330 0.3341 0.106 Uiso 1 1 calc R U .
H88C H 0.8849 -0.2583 0.2405 0.106 Uiso 1 1 calc R U .
C89 C 0.9664(12) -0.3074(13) 0.4070(12) 0.070(3) Uani 1 1 d . U .
N88 N 1.0172(10) -0.2887(13) 0.4720(12) 0.093(3) Uani 1 1 d . U .

loop_
_atom_site_aniso_label
_atom_site_aniso_U_11
_atom_site_aniso_U_22
_atom_site_aniso_U_33
_atom_site_aniso_U_23
_atom_site_aniso_U_13
_atom_site_aniso_U_12
Fe1 0.0368(11) 0.0156(10) 0.0349(11) -0.0013(8) -0.0005(8) -0.0111(8)
N1 0.034(4) 0.024(4) 0.029(4) -0.005(3) 0.000(3) -0.012(3)
N2 0.045(4) 0.013(4) 0.038(5) 0.001(4) -0.008(4) -0.012(3)
N3 0.033(4) 0.019(4) 0.033(5) 0.002(4) -0.004(3) -0.012(3)
C1 0.052(6) 0.035(6) 0.050(6) -0.004(5) -0.011(5) -0.025(5)
C2 0.055(6) 0.021(5) 0.026(5) 0.006(4) -0.008(5) -0.017(4)
C4 0.028(4) 0.021(5) 0.039(5) -0.010(5) 0.004(4) -0.011(4)
C5 0.028(5) 0.015(5) 0.037(5) 0.002(5) 0.001(4) -0.007(4)
C6 0.055(6) 0.022(5) 0.054(6) -0.006(5) 0.002(5) -0.021(4)
C7 0.057(6) 0.028(5) 0.063(7) -0.018(5) 0.012(5) -0.017(5)
N11 0.040(4) 0.022(4) 0.041(5) -0.003(4) -0.001(4) -0.014(3)
N12 0.036(4) 0.017(4) 0.040(4) -0.005(4) 0.006(4) -0.012(3)
N13 0.036(4) 0.016(4) 0.032(4) 0.002(3) -0.005(4) -0.011(3)
C11 0.039(5) 0.025(5) 0.045(6) 0.000(5) 0.000(5) -0.009(4)
C12 0.035(5) 0.024(5) 0.061(7) 0.000(5) -0.004(5) -0.010(4)
C14 0.035(5) 0.022(5) 0.034(6) -0.001(4) -0.005(4) -0.007(4)
C15 0.035(5) 0.024(5) 0.047(6) -0.008(5) 0.007(5) -0.017(4)
C16 0.063(7) 0.046(6) 0.049(6) -0.013(6) 0.017(6) -0.021(5)
C17 0.062(7) 0.055(7) 0.047(6) -0.007(6) 0.006(5) -0.028(6)
N23 0.045(4) 0.014(4) 0.030(4) 0.005(3) 0.002(4) -0.009(3)
C23 0.050(6) 0.018(5) 0.032(6) 0.000(4) 0.001(5) -0.012(4)
C231 0.069(7) 0.039(6) 0.042(6) -0.002(5) -0.012(5) -0.026(5)
Cl1 0.0603(17) 0.0417(16) 0.0508(17) -0.0126(14) 0.0014(13) -0.0179(13)
O1 0.289(19) 0.252(18) 0.064(8) 0.048(9) 0.008(10) -0.172(16)
O2 0.269(16) 0.169(12) 0.143(11) -0.110(10) 0.066(11) -0.125(12)
O3 0.075(8) 0.134(12) 0.36(2) -0.059(13) -0.006(11) -0.022(8)
O4 0.124(8) 0.191(12) 0.145(10) -0.060(9) 0.011(7) -0.116(9)
C99 0.095(8) 0.060(7) 0.090(7) -0.018(6) 0.005(6) -0.049(6)
C98 0.090(7) 0.065(7) 0.093(7) -0.037(6) -0.018(6) -0.029(5)
N99 0.109(7) 0.078(6) 0.110(7) -0.028(6) 0.027(6) -0.053(6)
C88 0.078(6) 0.065(6) 0.066(6) -0.017(5) -0.001(5) -0.040(5)
C89 0.066(6) 0.061(6) 0.069(7) -0.021(5) 0.002(5) -0.023(5)
N88 0.076(6) 0.085(7) 0.103(7) -0.034(6) 0.000(5) -0.030(5)

loop_
_atom_type_symbol
_atom_type_description
_atom_type_scat_dispersion_real
_atom_type_scat_dispersion_imag
_atom_type_scat_source
C C 0.0033 0.0016 'International Tables Vol C Tables 4.2.6.8 and 6.1.1.4'
H H 0.0000 0.0000 'International Tables Vol C Tables 4.2.6.8 and 6.1.1.4'
N N 0.0061 0.0033 'International Tables Vol C Tables 4.2.6.8 and 6.1.1.4'
O O 0.0106 0.0060 'International Tables Vol C Tables 4.2.6.8 and 6.1.1.4'
Cl Cl 0.1484 0.1585 'International Tables Vol C Tables 4.2.6.8 and 6.1.1.4'
Fe Fe 0.3463 0.8444 'International Tables Vol C Tables 4.2.6.8 and 6.1.1.4'

loop_
_geom_angle_atom_site_label_1
_geom_angle_atom_site_label_2
_geom_angle_atom_site_label_3
_geom_angle
_geom_angle_site_symmetry_1
_geom_angle_site_symmetry_3
N23 Fe1 N23 180.0 . 2_655
N23 Fe1 N13 88.4(3) . .
N23 Fe1 N13 91.6(3) 2_655 .
N23 Fe1 N13 91.6(3) . 2_655
N23 Fe1 N13 88.4(3) 2_655 2_655
N13 Fe1 N13 180.0 . 2_655
N23 Fe1 N3 89.6(3) . .
N23 Fe1 N3 90.4(3) 2_655 .
N13 Fe1 N3 92.4(3) . .
N13 Fe1 N3 87.6(3) 2_655 .
N23 Fe1 N3 90.4(3) . 2_655
N23 Fe1 N3 89.6(3) 2_655 2_655
N13 Fe1 N3 87.6(3) . 2_655
N13 Fe1 N3 92.4(3) 2_655 2_655
N3 Fe1 N3 180.0 . 2_655
C5 N1 N2 112.7(6) . .
C5 N1 C1 128.7(7) . .
N2 N1 C1 118.6(7) . .
N3 N2 N1 105.3(6) . .
N2 N3 C4 109.4(6) . .
N2 N3 Fe1 122.1(5) . .
C4 N3 Fe1 127.9(6) . .
N1 C1 C2 113.0(7) . .
N1 C1 H1A 109.0 . .
C2 C1 H1A 109.0 . .
N1 C1 H1B 109.0 . .
C2 C1 H1B 109.0 . .
H1A C1 H1B 107.8 . .
C2 C2 C1 113.1(9) 2_646 .
C2 C2 H2A 109.0 2_646 .
C1 C2 H2A 109.0 . .
C2 C2 H2B 109.0 2_646 .
C1 C2 H2B 109.0 . .
H2A C2 H2B 107.8 . .
N3 C4 C5 108.8(8) . .
N3 C4 H4 125.6 . .
C5 C4 H4 125.6 . .
N1 C5 C4 103.9(7) . .
N1 C5 C6 124.0(7) . .
C4 C5 C6 132.1(8) . .
C5 C6 C7 112.7(8) . .
C5 C6 H6A 109.1 . .
C7 C6 H6A 109.1 . .
C5 C6 H6B 109.1 . .
C7 C6 H6B 109.1 . .
H6A C6 H6B 107.8 . .
C6 C7 H7A 109.5 . .
C6 C7 H7B 109.5 . .
H7A C7 H7B 109.5 . .
C6 C7 H7C 109.5 . .
H7A C7 H7C 109.5 . .
H7B C7 H7C 109.5 . .
C15 N11 N12 110.8(6) . .
C15 N11 C11 128.3(7) . .
N12 N11 C11 120.8(7) . .
N13 N12 N11 106.4(6) . .
N12 N13 C14 110.7(7) . .
N12 N13 Fe1 122.0(5) . .
C14 N13 Fe1 127.3(5) . .
N11 C11 C12 114.0(8) . .
N11 C11 H11A 108.8 . .
C12 C11 H11A 108.8 . .
N11 C11 H11B 108.8 . .
C12 C11 H11B 108.8 . .
H11A C11 H11B 107.6 . .
C11 C12 C12 113.2(10) . 2_565
C11 C12 H12A 108.9 . .
C12 C12 H12A 108.9 2_565 .
C11 C12 H12B 108.9 . .
C12 C12 H12B 108.9 2_565 .
H12A C12 H12B 107.8 . .
N13 C14 C15 107.6(7) . .
N13 C14 H14 126.2 . .
C15 C14 H14 126.2 . .
N11 C15 C14 104.5(7) . .
N11 C15 C16 123.8(8) . .
C14 C15 C16 131.7(8) . .
C15 C16 C17 111.5(8) . .
C15 C16 H16A 109.3 . .
C17 C16 H16A 109.3 . .
C15 C16 H16B 109.3 . .
C17 C16 H16B 109.3 . .
H16A C16 H16B 108.0 . .
C16 C17 H17A 109.5 . .
C16 C17 H17B 109.5 . .
H17A C17 H17B 109.5 . .
C16 C17 H17C 109.5 . .
H17A C17 H17C 109.5 . .
H17B C17 H17C 109.5 . .
C23 N23 Fe1 171.6(7) . .
N23 C23 C231 179.1(10) . .
C23 C231 H23A 109.5 . .
C23 C231 H23B 109.5 . .
H23A C231 H23B 109.5 . .
C23 C231 H23C 109.5 . .
H23A C231 H23C 109.5 . .
H23B C231 H23C 109.5 . .
O1 Cl1 O3 110.1(11) . .
O1 Cl1 O2 113.7(11) . .
O3 Cl1 O2 108.5(12) . .
O1 Cl1 O4 110.3(9) . .
O3 Cl1 O4 109.5(9) . .
O2 Cl1 O4 104.6(8) . .
N99 C99 C98 178.9(15) . .
C99 C98 H98A 109.5 . .
C99 C98 H98B 109.5 . .
H98A C98 H98B 109.5 . .
C99 C98 H98C 109.5 . .
H98A C98 H98C 109.5 . .
H98B C98 H98C 109.5 . .
C89 C88 H88A 109.5 . .
C89 C88 H88B 109.5 . .
H88A C88 H88B 109.5 . .
C89 C88 H88C 109.5 . .
H88A C88 H88C 109.5 . .
H88B C88 H88C 109.5 . .
N88 C89 C88 177.8(14) . .

loop_
_geom_bond_atom_site_label_1
_geom_bond_atom_site_label_2
_geom_bond_distance
_geom_bond_site_symmetry_2
Fe1 N23 1.938(9) .
Fe1 N23 1.938(9) 2_655
Fe1 N13 2.000(6) .
Fe1 N13 2.000(6) 2_655
Fe1 N3 2.008(6) .
Fe1 N3 2.008(6) 2_655
N1 C5 1.340(10) .
N1 N2 1.345(9) .
N1 C1 1.482(11) .
N2 N3 1.328(9) .
N3 C4 1.354(10) .
C1 C2 1.519(12) .
C1 H1A 0.9900 .
C1 H1B 0.9900 .
C2 C2 1.514(16) 2_646
C2 H2A 0.9900 .
C2 H2B 0.9900 .
C4 C5 1.368(11) .
C4 H4 0.9500 .
C5 C6 1.487(12) .
C6 C7 1.532(13) .
C6 H6A 0.9900 .
C6 H6B 0.9900 .
C7 H7A 0.9800 .
C7 H7B 0.9800 .
C7 H7C 0.9800 .
N11 C15 1.355(11) .
N11 N12 1.358(9) .
N11 C11 1.461(10) .
N12 N13 1.297(9) .
N13 C14 1.357(10) .
C11 C12 1.517(12) .
C11 H11A 0.9900 .
C11 H11B 0.9900 .
C12 C12 1.522(17) 2_565
C12 H12A 0.9900 .
C12 H12B 0.9900 .
C14 C15 1.375(11) .
C14 H14 0.9500 .
C15 C16 1.519(12) .
C16 C17 1.531(13) .
C16 H16A 0.9900 .
C16 H16B 0.9900 .
C17 H17A 0.9800 .
C17 H17B 0.9800 .
C17 H17C 0.9800 .
N23 C23 1.148(11) .
C23 C231 1.451(14) .
C231 H23A 0.9800 .
C231 H23B 0.9800 .
C231 H23C 0.9800 .
Cl1 O1 1.310(10) .
Cl1 O3 1.319(11) .
Cl1 O2 1.335(11) .
Cl1 O4 1.410(10) .
C99 N99 1.157(15) .
C99 C98 1.457(17) .
C98 H98A 0.9800 .
C98 H98B 0.9800 .
C98 H98C 0.9800 .
C88 C89 1.440(17) .
C88 H88A 0.9800 .
C88 H88B 0.9800 .
C88 H88C 0.9800 .
C89 N88 1.154(15) .

loop_
_geom_torsion_atom_site_label_1
_geom_torsion_atom_site_label_2
_geom_torsion_atom_site_label_3
_geom_torsion_atom_site_label_4
_geom_torsion
_geom_torsion_site_symmetry_4
C5 N1 N2 N3 0.0(9) .
C1 N1 N2 N3 178.6(6) .
N1 N2 N3 C4 0.0(8) .
N1 N2 N3 Fe1 -171.3(4) .
C5 N1 C1 C2 -78.1(11) .
N2 N1 C1 C2 103.5(8) .
N1 C1 C2 C2 -63.8(12) 2_646
N2 N3 C4 C5 0.0(9) .
Fe1 N3 C4 C5 170.7(5) .
N2 N1 C5 C4 0.0(9) .
C1 N1 C5 C4 -178.5(7) .
N2 N1 C5 C6 177.1(7) .
C1 N1 C5 C6 -1.3(13) .
N3 C4 C5 N1 0.0(8) .
N3 C4 C5 C6 -176.8(8) .
N1 C5 C6 C7 171.3(7) .
C4 C5 C6 C7 -12.5(14) .
C15 N11 N12 N13 0.1(8) .
C11 N11 N12 N13 178.9(7) .
N11 N12 N13 C14 0.7(8) .
N11 N12 N13 Fe1 -176.4(5) .
C15 N11 C11 C12 75.4(11) .
N12 N11 C11 C12 -103.2(9) .
N11 C11 C12 C12 64.3(13) 2_565
N12 N13 C14 C15 -1.1(9) .
Fe1 N13 C14 C15 175.7(5) .
N12 N11 C15 C14 -0.7(9) .
C11 N11 C15 C14 -179.5(7) .
N12 N11 C15 C16 179.7(8) .
C11 N11 C15 C16 1.0(13) .
N13 C14 C15 N11 1.1(9) .
N13 C14 C15 C16 -179.4(9) .
N11 C15 C16 C17 154.4(9) .
C14 C15 C16 C17 -25.0(15) .
